data_7204775
loop_
_publ_author_name
'Smith, Caroline E.'
'Smith, Philip S.'
'Thomas, Rhodri Ll.'
'Robins, Edward G.'
'Collings, Jonathan C.'
'Dai, Chaoyang'
'Scott, Andrew J.'
'Borwick, Simon'
'Batsanov, Andrei S.'
'Watt, Stephen W.'
'Clark, Stewart J.'
'Viney, Christopher'
'Howard, Judith A. K.'
'Clegg, William'
'Marder, Todd B.'

_publ_section_title
;
 Arene-perfluoroarene interactions in crystal engineering: structural
 preferences in polyfluorinated tolans
;
_journal_coden_ASTM JMACEP
_journal_issue 3
_journal_name_full 'Journal of Materials Chemistry'
_journal_page_first 413
_journal_page_last 420
_journal_paper_doi 10.1039/b314094f
_journal_volume 14
_journal_year 2004
_chemical_formula_moiety 'C21 H12 F4 O'
_chemical_formula_sum 'C21 H12 F4 O'
_chemical_formula_weight 356.31
_chemical_melting_point 358.9(8)
_chemical_name_systematic
;
1-(4-tolyloxytetrafluorophenyl)-2-phenylacetylene
;
_space_group_IT_number 14
_symmetry_cell_setting monoclinic
_symmetry_space_group_name_Hall '-P 2ybc'
_symmetry_space_group_name_H-M 'P 1 21/c 1'
_atom_sites_solution_hydrogens geom
_atom_sites_solution_primary direct
_atom_sites_solution_secondary difmap
_cell_angle_alpha 90.00
_cell_angle_beta 94.32(1)
_cell_angle_gamma 90.00
_cell_formula_units_Z 4
_cell_length_a 7.918(2)
_cell_length_b 5.777(2)
_cell_length_c 35.872(9)
_cell_measurement_reflns_used 964
_cell_measurement_temperature 120(2)
_cell_measurement_theta_max 27.45
_cell_measurement_theta_min 2.24
_cell_volume 1636.2(8)
_computing_cell_refinement 'SMART-NT V5.0 (Bruker, 1998)'
_computing_data_collection 'SMART (Bruker)'
_computing_data_reduction 'SMART-NT V5.0 (Bruker, 1998)'
_computing_molecular_graphics 'Bruker SHELXTL'
_computing_publication_material 'Bruker SHELXTL'
_computing_structure_refinement 'SHELXL-97 (Sheldrick, 1997)'
_computing_structure_solution 'SHELXS-97 (Sheldrick, 1997)'
_diffrn_ambient_temperature 120(2)
_diffrn_detector_area_resol_mean 8
_diffrn_measured_fraction_theta_full 0.913
_diffrn_measured_fraction_theta_max 0.913
_diffrn_measurement_device_type 'Bruker SMART CCD 1K area detector'
_diffrn_measurement_method \w-scans
_diffrn_radiation_monochromator graphite
_diffrn_radiation_source 'fine-focus sealed tube'
_diffrn_radiation_type MoK\a
_diffrn_radiation_wavelength 0.71073
_diffrn_reflns_av_R_equivalents 0.0469
_diffrn_reflns_av_sigmaI/netI 0.0294
_diffrn_reflns_limit_h_max 10
_diffrn_reflns_limit_h_min -8
_diffrn_reflns_limit_k_max 7
_diffrn_reflns_limit_k_min -7
_diffrn_reflns_limit_l_max 45
_diffrn_reflns_limit_l_min -45
_diffrn_reflns_number 11617
_diffrn_reflns_theta_full 27.45
_diffrn_reflns_theta_max 27.45
_diffrn_reflns_theta_min 1.14
_exptl_absorpt_coefficient_mu 0.119
_exptl_absorpt_correction_type none
_exptl_crystal_colour colourless
_exptl_crystal_density_diffrn 1.446
_exptl_crystal_density_meas ?
_exptl_crystal_density_method .
_exptl_crystal_description block
_exptl_crystal_F_000 728
_exptl_crystal_size_max 0.54
_exptl_crystal_size_mid 0.36
_exptl_crystal_size_min 0.34
_refine_diff_density_max 0.238
_refine_diff_density_min -0.222
_refine_diff_density_rms 0.047
_refine_ls_extinction_method none
_refine_ls_goodness_of_fit_ref 1.073
_refine_ls_hydrogen_treatment refall
_refine_ls_matrix_type full
_refine_ls_number_parameters 283
_refine_ls_number_reflns 3421
_refine_ls_number_restraints 0
_refine_ls_restrained_S_all 1.073
_refine_ls_R_factor_all 0.0467
_refine_ls_R_factor_gt 0.0399
_refine_ls_shift/su_max 0.000
_refine_ls_shift/su_mean 0.000
_refine_ls_structure_factor_coef Fsqd
_refine_ls_weighting_details 'calc w=1/[\s^2^(Fo^2^)+(0.0311P)^2^+1.0639P] where P=(Fo^2^+2Fc^2^)/3'
_refine_ls_weighting_scheme calc
_refine_ls_wR_factor_gt 0.0934
_refine_ls_wR_factor_ref 0.0990
_reflns_number_gt 2962
_reflns_number_total 3421
_reflns_threshold_expression I>2\s(I)
_cod_data_source_file b314094f.txt
_cod_data_source_block 4i
_cod_depositor_comments
;
The following automatic conversions were performed:
'_chemical_melting_point' value '85.0--86.5\% C' changed to '358.9(8)'
- converted between degrees Celsius(C) and Kelvins(K), took average
value and fixed precision.

Automatic conversion script
Id: cif_fix_values 1495 2010-12-04 20:58:02Z adriana 

The following automatic conversions were performed:
'_symmetry_cell_setting' value 'Monoclinic' changed to 'monoclinic'
according to '/home/saulius/struct/CIF-dictionaries/cif_core.dic'
dictionary named 'cif_core.dic' version 2.4.1 from 2010-06-29.

Automatic conversion script
Id: cif_fix_enum 1527 2010-12-29 10:47:43Z saulius 
;
_cod_original_sg_symbol_H-M P2(1)/c
_cod_database_code 7204775

loop_
_symmetry_equiv_pos_as_xyz
'x, y, z'
'-x, y+1/2, -z+1/2'
'-x, -y, -z'
'x, -y-1/2, z-1/2'

loop_
_atom_site_label
_atom_site_type_symbol
_atom_site_fract_x
_atom_site_fract_y
_atom_site_fract_z
_atom_site_U_iso_or_equiv
_atom_site_adp_type
_atom_site_occupancy
_atom_site_symmetry_multiplicity
_atom_site_calc_flag
_atom_site_refinement_flags
_atom_site_disorder_assembly
_atom_site_disorder_group
O O 0.47009(15) 0.2958(2) 0.17127(3) 0.0316(3) Uani 1 1 d . . .
C1 C 0.4158(2) 0.2185(3) 0.13614(4) 0.0263(3) Uani 1 1 d . . .
F2 F 0.57217(13) -0.12887(18) 0.14441(3) 0.0352(2) Uani 1 1 d . . .
C2 C 0.4739(2) 0.0109(3) 0.12208(4) 0.0262(3) Uani 1 1 d . . .
F3 F 0.49088(13) -0.25300(17) 0.07299(3) 0.0328(2) Uani 1 1 d . . .
C3 C 0.4316(2) -0.0510(3) 0.08549(4) 0.0253(3) Uani 1 1 d . . .
C4 C 0.3302(2) 0.0877(3) 0.06124(4) 0.0250(3) Uani 1 1 d . . .
F5 F 0.17455(13) 0.43657(18) 0.05393(3) 0.0362(3) Uani 1 1 d . . .
C5 C 0.2726(2) 0.2953(3) 0.07581(4) 0.0263(3) Uani 1 1 d . . .
F6 F 0.25455(13) 0.55770(17) 0.12573(3) 0.0356(2) Uani 1 1 d . . .
C6 C 0.3137(2) 0.3573(3) 0.11253(4) 0.0263(3) Uani 1 1 d . . .
C7 C 0.2837(2) 0.0210(3) 0.02345(4) 0.0283(3) Uani 1 1 d . . .
C8 C 0.2414(2) -0.0320(3) -0.00814(4) 0.0285(4) Uani 1 1 d . . .
C9 C 0.1911(2) -0.0875(3) -0.04650(4) 0.0259(3) Uani 1 1 d . . .
C10 C 0.2393(2) -0.2968(3) -0.06214(5) 0.0292(4) Uani 1 1 d . . .
H10 H 0.303(3) -0.409(4) -0.0475(5) 0.036(5) Uiso 1 1 d . . .
C11 C 0.1927(2) -0.3445(3) -0.09952(5) 0.0314(4) Uani 1 1 d . . .
H11 H 0.225(2) -0.495(4) -0.1105(5) 0.037(5) Uiso 1 1 d . . .
C12 C 0.0978(2) -0.1854(3) -0.12124(5) 0.0309(4) Uani 1 1 d . . .
H12 H 0.066(2) -0.218(4) -0.1482(6) 0.038(5) Uiso 1 1 d . . .
C13 C 0.0490(2) 0.0228(3) -0.10567(5) 0.0311(4) Uani 1 1 d . . .
H13 H -0.014(3) 0.132(4) -0.1209(5) 0.036(5) Uiso 1 1 d . . .
C14 C 0.0952(2) 0.0724(3) -0.06848(5) 0.0285(4) Uani 1 1 d . . .
H14 H 0.063(2) 0.212(4) -0.0575(5) 0.031(5) Uiso 1 1 d . . .
C15 C 0.36774(19) 0.2501(3) 0.20081(4) 0.0238(3) Uani 1 1 d . . .
C16 C 0.3736(2) 0.4132(3) 0.22903(4) 0.0249(3) Uani 1 1 d . . .
H16 H 0.435(2) 0.550(3) 0.2261(5) 0.028(5) Uiso 1 1 d . . .
C17 C 0.2896(2) 0.3695(3) 0.26106(4) 0.0263(3) Uani 1 1 d . . .
H17 H 0.297(2) 0.480(4) 0.2816(5) 0.036(5) Uiso 1 1 d . . .
C18 C 0.20071(19) 0.1639(3) 0.26503(4) 0.0259(3) Uani 1 1 d . . .
C19 C 0.1928(2) 0.0067(3) 0.23542(5) 0.0277(3) Uani 1 1 d . . .
H19 H 0.131(2) -0.137(4) 0.2371(5) 0.031(5) Uiso 1 1 d . . .
C20 C 0.2759(2) 0.0469(3) 0.20318(4) 0.0270(3) Uani 1 1 d . . .
H20 H 0.274(2) -0.062(3) 0.1841(5) 0.031(5) Uiso 1 1 d . . .
C21 C 0.1232(2) 0.1053(4) 0.30104(5) 0.0347(4) Uani 1 1 d . . .
H21C H 0.095(3) 0.249(4) 0.3148(7) 0.057(7) Uiso 1 1 d . . .
H21B H 0.019(3) 0.012(4) 0.2959(6) 0.043(6) Uiso 1 1 d . . .
H21A H 0.201(3) 0.019(4) 0.3171(6) 0.040(5) Uiso 1 1 d . . .

loop_
_atom_site_aniso_label
_atom_site_aniso_U_11
_atom_site_aniso_U_22
_atom_site_aniso_U_33
_atom_site_aniso_U_23
_atom_site_aniso_U_13
_atom_site_aniso_U_12
O 0.0328(6) 0.0389(7) 0.0237(5) -0.0047(5) 0.0051(5) -0.0144(5)
C1 0.0264(8) 0.0291(8) 0.0239(7) -0.0003(6) 0.0057(6) -0.0094(7)
F2 0.0363(6) 0.0367(6) 0.0320(5) 0.0080(4) -0.0011(4) 0.0027(4)
C2 0.0257(8) 0.0266(8) 0.0265(8) 0.0057(6) 0.0034(6) -0.0024(7)
F3 0.0380(6) 0.0248(5) 0.0364(5) -0.0030(4) 0.0088(4) 0.0034(4)
C3 0.0271(8) 0.0210(8) 0.0287(8) -0.0002(6) 0.0083(6) -0.0022(6)
C4 0.0251(8) 0.0266(8) 0.0238(7) 0.0005(6) 0.0052(6) -0.0059(6)
F5 0.0377(6) 0.0330(6) 0.0372(5) 0.0053(4) -0.0018(4) 0.0057(5)
C5 0.0253(8) 0.0252(8) 0.0284(8) 0.0045(6) 0.0022(6) -0.0023(6)
F6 0.0409(6) 0.0253(5) 0.0416(6) -0.0071(4) 0.0098(4) 0.0007(4)
C6 0.0282(8) 0.0210(8) 0.0309(8) -0.0030(6) 0.0095(6) -0.0032(6)
C7 0.0286(8) 0.0285(8) 0.0283(8) 0.0006(7) 0.0059(6) -0.0038(7)
C8 0.0289(8) 0.0283(9) 0.0289(8) 0.0002(7) 0.0066(6) -0.0037(7)
C9 0.0257(8) 0.0286(8) 0.0242(7) -0.0010(6) 0.0067(6) -0.0065(7)
C10 0.0310(9) 0.0272(9) 0.0299(8) 0.0015(7) 0.0055(7) -0.0016(7)
C11 0.0355(9) 0.0278(9) 0.0318(8) -0.0047(7) 0.0088(7) -0.0046(7)
C12 0.0329(9) 0.0362(9) 0.0241(8) -0.0039(7) 0.0049(7) -0.0073(8)
C13 0.0310(9) 0.0332(9) 0.0293(8) 0.0038(7) 0.0036(7) -0.0004(7)
C14 0.0307(9) 0.0268(9) 0.0288(8) -0.0021(7) 0.0074(7) -0.0025(7)
C15 0.0222(7) 0.0275(8) 0.0216(7) 0.0016(6) 0.0009(6) -0.0014(6)
C16 0.0259(8) 0.0215(8) 0.0267(7) 0.0011(6) -0.0022(6) -0.0017(6)
C17 0.0273(8) 0.0276(8) 0.0235(7) -0.0035(6) -0.0017(6) 0.0035(7)
C18 0.0221(8) 0.0315(9) 0.0238(7) 0.0045(6) 0.0002(6) 0.0030(6)
C19 0.0264(8) 0.0258(8) 0.0309(8) 0.0027(7) 0.0014(6) -0.0039(7)
C20 0.0286(8) 0.0259(8) 0.0262(8) -0.0039(7) 0.0010(6) -0.0049(7)
C21 0.0317(9) 0.0458(11) 0.0265(8) 0.0058(8) 0.0027(7) -0.0004(9)

loop_
_atom_type_symbol
_atom_type_description
_atom_type_scat_dispersion_real
_atom_type_scat_dispersion_imag
_atom_type_scat_source
C C 0.0033 0.0016 'International Tables Vol C Tables 4.2.6.8 and 6.1.1.4'
H H 0.0000 0.0000 'International Tables Vol C Tables 4.2.6.8 and 6.1.1.4'
O O 0.0106 0.0060 'International Tables Vol C Tables 4.2.6.8 and 6.1.1.4'
F F 0.0171 0.0103 'International Tables Vol C Tables 4.2.6.8 and 6.1.1.4'

loop_
_geom_angle_atom_site_label_1
_geom_angle_atom_site_label_2
_geom_angle_atom_site_label_3
_geom_angle
_geom_angle_site_symmetry_1
_geom_angle_site_symmetry_3
_geom_angle_publ_flag
C1 O C15 118.13(12) . . ?
O C1 C6 120.06(15) . . ?
O C1 C2 121.53(15) . . ?
C6 C1 C2 118.14(14) . . ?
F2 C2 C3 120.07(15) . . ?
F2 C2 C1 119.58(14) . . ?
C3 C2 C1 120.35(15) . . ?
F3 C3 C2 118.43(14) . . ?
F3 C3 C4 119.32(14) . . ?
C2 C3 C4 122.25(15) . . ?
C3 C4 C5 116.69(14) . . ?
C3 C4 C7 122.13(15) . . ?
C5 C4 C7 121.17(15) . . ?
F5 C5 C6 119.08(15) . . ?
F5 C5 C4 119.64(14) . . ?
C6 C5 C4 121.28(15) . . ?
F6 C6 C5 119.66(15) . . ?
F6 C6 C1 119.06(14) . . ?
C5 C6 C1 121.28(15) . . ?
C8 C7 C4 178.48(18) . . ?
C7 C8 C9 177.99(18) . . ?
C10 C9 C14 119.84(15) . . ?
C10 C9 C8 120.75(15) . . ?
C14 C9 C8 119.39(15) . . ?
C11 C10 C9 119.80(16) . . ?
C12 C11 C10 120.19(16) . . ?
C11 C12 C13 120.08(15) . . ?
C14 C13 C12 120.23(17) . . ?
C13 C14 C9 119.85(16) . . ?
C16 C15 C20 121.42(14) . . ?
C16 C15 O 115.74(14) . . ?
C20 C15 O 122.67(14) . . ?
C15 C16 C17 119.27(15) . . ?
C18 C17 C16 120.99(15) . . ?
C17 C18 C19 118.12(14) . . ?
C17 C18 C21 121.30(15) . . ?
C19 C18 C21 120.49(16) . . ?
C20 C19 C18 121.76(15) . . ?
C15 C20 C19 118.37(15) . . ?

loop_
_geom_bond_atom_site_label_1
_geom_bond_atom_site_label_2
_geom_bond_distance
_geom_bond_site_symmetry_2
_geom_bond_publ_flag
O C1 1.3752(19) . ?
O C15 1.4064(18) . ?
C1 C6 1.383(2) . ?
C1 C2 1.393(2) . ?
F2 C2 1.3434(18) . ?
C2 C3 1.377(2) . ?
F3 C3 1.3474(18) . ?
C3 C4 1.392(2) . ?
C4 C5 1.398(2) . ?
C4 C7 1.431(2) . ?
F5 C5 1.3389(18) . ?
C5 C6 1.380(2) . ?
F6 C6 1.3481(18) . ?
C7 C8 1.197(2) . ?
C8 C9 1.440(2) . ?
C9 C10 1.399(2) . ?
C9 C14 1.400(2) . ?
C10 C11 1.391(2) . ?
C11 C12 1.389(3) . ?
C12 C13 1.393(3) . ?
C13 C14 1.386(2) . ?
C15 C16 1.381(2) . ?
C15 C20 1.387(2) . ?
C16 C17 1.393(2) . ?
C17 C18 1.393(2) . ?
C18 C19 1.395(2) . ?
C18 C21 1.510(2) . ?
C19 C20 1.393(2) . ?

loop_
_cod_related_entry_id
_cod_related_entry_database
_cod_related_entry_code
1 ChemSpider 4415028
